data_2240474
loop_
_publ_author_name
'Price, Ivy K.'
'Rougeot, Celine'
'Hein, Jason E.'

_publ_section_title
;
 Crystal structure of
 (<i>S</i>)-5,7-diphenyl-4,7-dihydrotetrazolo[1,5-<i>a</i>]pyrimidine
;
_journal_coeditor_code HB7347
_journal_issue 4
_journal_name_full 'Acta Crystallographica Section E'
_journal_page_first o220
_journal_page_last o221
_journal_paper_doi 10.1107/S2056989015002996
_journal_volume 71
_journal_year 2015
_chemical_formula_iupac 'C16 H13 N5'
_chemical_formula_moiety 'C16 H13 N5'
_chemical_formula_sum 'C16 H13 N5'
_chemical_formula_weight 275.31
_chemical_name_systematic
;
(<i>S</i>)-5,7-Diphenyl-4,7-dihydrotetrazolo[1,5-<i>a</i>]pyrimidine
;
_space_group_crystal_system monoclinic
_space_group_IT_number 4
_space_group_name_Hall 'P 2yb'
_space_group_name_H-M_alt 'P 1 21 1'
_symmetry_space_group_name_Hall 'P 2yb'
_symmetry_space_group_name_H-M 'P 1 21 1'
_atom_sites_solution_hydrogens mixed
_atom_sites_solution_primary direct
_atom_sites_solution_secondary difmap
_audit_creation_method
;
Olex2 1.2-beta
(compiled 2014.05.21 svn.r2940 for OlexSys, GUI svn.r4846)
;
_cell_angle_alpha 90
_cell_angle_beta 98.8220(9)
_cell_angle_gamma 90
_cell_formula_units_Z 4
_cell_length_a 8.7736(2)
_cell_length_b 8.8396(2)
_cell_length_c 17.6810(4)
_cell_measurement_reflns_used 9874
_cell_measurement_temperature 100
_cell_measurement_theta_max 68.244
_cell_measurement_theta_min 2.529
_cell_volume 1355.03(5)
_computing_cell_refinement
;
SAINT (Bruker, 2013)
;
_computing_data_collection
;
APEX2 (Bruker, 2013)
;
_computing_data_reduction
;
SAINT (Bruker, 2013)
;
_computing_molecular_graphics
;
OLEX2 (Dolomanov <i>et al.</i>,  2009)
;
_computing_publication_material
;
OLEX2 (Dolomanov <i>et al.</i>,  2009)
;
_computing_structure_refinement
;
SHELXL2013 (Sheldrick, 2015)
;
_computing_structure_solution
;
SHELXS97 (Sheldrick, 2008)
;
_diffrn_ambient_temperature 100.0
_diffrn_detector_area_resol_mean 8.0
_diffrn_measured_fraction_theta_full 1.000
_diffrn_measured_fraction_theta_max 1.000
_diffrn_measurement_device 'Fixed Chi Three-Circle Diffractometer'
_diffrn_measurement_device_type 'Bruker D8 APEX Cu'
_diffrn_measurement_method '\f and \w scans'
_diffrn_radiation_monochromator 'Multilayer Mirrors'
_diffrn_radiation_type CuK\a
_diffrn_radiation_wavelength 1.54178
_diffrn_reflns_av_R_equivalents 0.0345
_diffrn_reflns_limit_h_max 10
_diffrn_reflns_limit_h_min -10
_diffrn_reflns_limit_k_max 10
_diffrn_reflns_limit_k_min -10
_diffrn_reflns_limit_l_max 21
_diffrn_reflns_limit_l_min -21
_diffrn_reflns_number 21873
_diffrn_reflns_theta_full 68.000
_diffrn_reflns_theta_max 68.238
_diffrn_reflns_theta_min 2.529
_diffrn_standards_number 0
_exptl_absorpt_coefficient_mu 0.682
_exptl_absorpt_correction_T_max 0.818
_exptl_absorpt_correction_T_min 0.108
_exptl_absorpt_correction_type multi-scan
_exptl_absorpt_process_details
;
(SADABS; Bruker, 2013)
;
_exptl_crystal_colour 'Clear colorless'
_exptl_crystal_density_diffrn 1.350
_exptl_crystal_density_method 'Not measured'
_exptl_crystal_description block
_exptl_crystal_F_000 576
_exptl_crystal_size_max 0.35
_exptl_crystal_size_mid 0.20
_exptl_crystal_size_min 0.14
_refine_diff_density_max 0.369
_refine_diff_density_min -0.162
_refine_ls_abs_structure_details
;
Flack <i>x</i> determined using 2194 quotients
[(<i>I</i>^+^)-(<i>I</i>^-^)]/[(<i>I</i>^+^)+(<i>I</i>^-^)]
(Parsons & Flack, 2004)
;
_refine_ls_abs_structure_Flack 0.04(13)
_refine_ls_extinction_method none
_refine_ls_goodness_of_fit_ref 1.077
_refine_ls_hydrogen_treatment mixed
_refine_ls_matrix_type full
_refine_ls_number_parameters 387
_refine_ls_number_reflns 4926
_refine_ls_number_restraints 1
_refine_ls_restrained_S_all 1.077
_refine_ls_R_factor_all 0.0548
_refine_ls_R_factor_gt 0.0542
_refine_ls_shift/su_max 0.000
_refine_ls_shift/su_mean 0.000
_refine_ls_structure_factor_coef Fsqd
_refine_ls_weighting_details 'w=1/[\s^2^(Fo^2^)+(0.0990P)^2^+0.0265P] where P=(Fo^2^+2Fc^2^)/3'
_refine_ls_weighting_scheme calc
_refine_ls_wR_factor_gt 0.1193
_refine_ls_wR_factor_ref 0.1205
_reflns_number_gt 4822
_reflns_number_total 4926
_reflns_threshold_expression I>2\s(I)
_cod_data_source_file hb7347sup1.cif
_cod_data_source_block I
_cod_database_code 2240474
_cod_database_fobs_code 2240474
_shelx_space_group_comment
;
The symmetry employed for this shelxl refinement is uniquely defined
by the following loop, which should always be used as a source of
symmetry information in preference to the above space-group names.
They are only intended as comments.
;
_shelxl_version_number 2.013

loop_
_space_group_symop_operation_xyz
'x, y, z'
'-x, y+1/2, -z'

loop_
_atom_site_type_symbol
_atom_site_label
_atom_site_fract_x
_atom_site_fract_y
_atom_site_fract_z
_atom_site_U_iso_or_equiv
_atom_site_adp_type
_atom_site_calc_flag
_atom_site_occupancy
N N1 0.1241(2) 0.7357(3) 0.20818(12) 0.0437(4) Uani d 1
H H1 0.128(4) 0.690(4) 0.250(2) 0.054(9) Uiso d 1
N N2 0.1544(2) 0.7090(2) 0.07940(12) 0.0433(4) Uani d 1
N N3 0.2314(2) 0.6164(3) 0.03696(12) 0.0467(5) Uani d 1
N N4 0.3068(3) 0.5225(3) 0.08421(12) 0.0476(5) Uani d 1
N N5 0.2824(2) 0.5492(3) 0.15778(12) 0.0458(5) Uani d 1
C C1 -0.0730(3) 1.0885(3) 0.24985(15) 0.0468(5) Uani d 1
H H1A -0.0506 1.1491 0.2085 0.056 Uiso calc 1
C C2 -0.1410(3) 1.1537(3) 0.30742(15) 0.0499(6) Uani d 1
H H2 -0.1652 1.2585 0.3052 0.060 Uiso calc 1
C C3 -0.1741(3) 1.0677(4) 0.36812(15) 0.0508(6) Uani d 1
H H3 -0.2212 1.1131 0.4074 0.061 Uiso calc 1
C C4 -0.1382(3) 0.9151(4) 0.37142(15) 0.0530(6) Uani d 1
H H4 -0.1598 0.8557 0.4133 0.064 Uiso calc 1
C C5 -0.0705(3) 0.8486(3) 0.31339(15) 0.0489(6) Uani d 1
H H5 -0.0469 0.7436 0.3157 0.059 Uiso calc 1
C C6 -0.0369(3) 0.9346(3) 0.25178(14) 0.0432(5) Uani d 1
C C7 0.0289(3) 0.8631(3) 0.18799(14) 0.0424(5) Uani d 1
C C8 -0.0012(3) 0.9102(3) 0.11511(14) 0.0431(5) Uani d 1
H H8 -0.0540 1.0037 0.1054 0.052 Uiso calc 1
C C9 0.0427(3) 0.8252(3) 0.04719(13) 0.0423(5) Uani d 1
H H9 -0.0515 0.7721 0.0211 0.051 Uiso calc 1
C C10 0.1090(3) 0.9162(3) -0.01272(14) 0.0416(5) Uani d 1
C C11 0.2279(3) 1.0198(3) 0.00668(13) 0.0438(5) Uani d 1
H H11 0.2646 1.0408 0.0590 0.053 Uiso calc 1
C C12 0.2929(3) 1.0926(3) -0.05011(15) 0.0472(5) Uani d 1
H H12 0.3754 1.1619 -0.0367 0.057 Uiso calc 1
C C13 0.2374(3) 1.0641(3) -0.12674(15) 0.0476(5) Uani d 1
H H13 0.2808 1.1151 -0.1656 0.057 Uiso calc 1
C C14 0.1189(3) 0.9613(3) -0.14640(14) 0.0465(5) Uani d 1
H H14 0.0813 0.9415 -0.1988 0.056 Uiso calc 1
C C15 0.0552(3) 0.8874(3) -0.08959(14) 0.0436(5) Uani d 1
H H15 -0.0258 0.8165 -0.1032 0.052 Uiso calc 1
C C16 0.1852(3) 0.6651(3) 0.15244(13) 0.0418(5) Uani d 1
N N1A 0.2796(3) 0.3097(3) 0.27062(12) 0.0457(5) Uani d 1
H H1AA 0.287(4) 0.364(5) 0.232(2) 0.054(9) Uiso d 1
N N2A 0.1962(2) 0.2931(3) 0.39031(12) 0.0440(5) Uani d 1
N N3A 0.1134(3) 0.3784(3) 0.43317(12) 0.0479(5) Uani d 1
N N4A 0.0776(3) 0.5003(3) 0.39495(12) 0.0477(5) Uani d 1
N N5A 0.1334(2) 0.4997(3) 0.32690(11) 0.0448(5) Uani d 1
C C1A 0.4542(3) -0.0403(3) 0.21227(15) 0.0455(5) Uani d 1
H H1AB 0.4120 -0.1095 0.2446 0.055 Uiso calc 1
C C2A 0.5287(3) -0.0939(3) 0.15462(15) 0.0480(5) Uani d 1
H H2A 0.5370 -0.1999 0.1474 0.058 Uiso calc 1
C C3A 0.5921(3) 0.0054(3) 0.10666(14) 0.0463(5) Uani d 1
H H3A 0.6431 -0.0322 0.0669 0.056 Uiso calc 1
C C4A 0.5795(3) 0.1605(3) 0.11792(14) 0.0465(5) Uani d 1
H H4A 0.6229 0.2292 0.0858 0.056 Uiso calc 1
C C5A 0.5040(3) 0.2156(3) 0.17564(14) 0.0441(5) Uani d 1
H H5A 0.4956 0.3217 0.1826 0.053 Uiso calc 1
C C6A 0.4401(3) 0.1156(3) 0.22367(13) 0.0436(5) Uani d 1
C C7A 0.3557(3) 0.1710(3) 0.28455(13) 0.0433(5) Uani d 1
C C8A 0.3471(3) 0.0932(3) 0.34915(14) 0.0449(5) Uani d 1
H H8A 0.4061 0.0030 0.3576 0.054 Uiso calc 1
C C9A 0.2507(3) 0.1381(3) 0.40930(13) 0.0443(5) Uani d 1
H H9A 0.1593 0.0693 0.4054 0.053 Uiso calc 1
C C10A 0.3383(3) 0.1305(3) 0.49058(13) 0.0446(5) Uani d 1
C C11A 0.4812(3) 0.1996(3) 0.50895(15) 0.0494(6) Uani d 1
H H11A 0.5249 0.2526 0.4708 0.059 Uiso calc 1
C C12A 0.5608(3) 0.1912(3) 0.58352(17) 0.0545(6) Uani d 1
H H12A 0.6589 0.2379 0.5961 0.065 Uiso calc 1
C C13A 0.4957(3) 0.1140(4) 0.63933(15) 0.0555(6) Uani d 1
H H13A 0.5492 0.1086 0.6902 0.067 Uiso calc 1
C C14A 0.3542(3) 0.0456(4) 0.62091(16) 0.0557(6) Uani d 1
H H14A 0.3104 -0.0069 0.6592 0.067 Uiso calc 1
C C15A 0.2745(3) 0.0526(3) 0.54644(15) 0.0505(6) Uani d 1
H H15A 0.1771 0.0044 0.5340 0.061 Uiso calc 1
C C16A 0.2063(3) 0.3686(3) 0.32569(13) 0.0423(5) Uani d 1

loop_
_atom_site_aniso_label
_atom_site_aniso_U_11
_atom_site_aniso_U_22
_atom_site_aniso_U_33
_atom_site_aniso_U_12
_atom_site_aniso_U_13
_atom_site_aniso_U_23
N1 0.0488(10) 0.0444(11) 0.0386(10) 0.0017(9) 0.0090(8) 0.0034(9)
N2 0.0474(10) 0.0416(10) 0.0422(9) 0.0005(8) 0.0110(8) 0.0017(8)
N3 0.0517(10) 0.0450(11) 0.0454(10) 0.0021(9) 0.0143(8) 0.0024(9)
N4 0.0543(11) 0.0452(11) 0.0461(10) 0.0046(9) 0.0169(9) 0.0037(9)
N5 0.0493(10) 0.0453(11) 0.0442(10) 0.0046(9) 0.0119(8) 0.0039(9)
C1 0.0497(12) 0.0459(14) 0.0443(12) 0.0005(10) 0.0059(10) 0.0010(9)
C2 0.0516(12) 0.0467(14) 0.0510(12) 0.0061(11) 0.0065(10) -0.0033(11)
C3 0.0506(12) 0.0575(15) 0.0458(12) 0.0035(11) 0.0125(9) -0.0067(11)
C4 0.0601(14) 0.0559(15) 0.0450(12) 0.0009(12) 0.0146(11) 0.0026(11)
C5 0.0540(13) 0.0473(14) 0.0460(12) 0.0029(11) 0.0101(10) 0.0013(10)
C6 0.0420(11) 0.0447(13) 0.0424(11) -0.0005(10) 0.0049(9) -0.0017(9)
C7 0.0407(10) 0.0424(12) 0.0446(11) -0.0009(10) 0.0084(9) -0.0004(9)
C8 0.0432(10) 0.0421(12) 0.0448(12) 0.0010(10) 0.0092(9) 0.0013(9)
C9 0.0423(11) 0.0438(12) 0.0407(11) 0.0003(9) 0.0062(9) 0.0000(9)
C10 0.0423(11) 0.0408(12) 0.0423(11) 0.0044(9) 0.0084(9) 0.0018(9)
C11 0.0450(11) 0.0454(13) 0.0406(11) 0.0026(10) 0.0049(9) -0.0001(9)
C12 0.0465(11) 0.0457(13) 0.0499(13) -0.0021(10) 0.0086(9) 0.0016(10)
C13 0.0505(12) 0.0488(13) 0.0451(12) 0.0025(11) 0.0127(9) 0.0067(10)
C14 0.0523(12) 0.0476(13) 0.0394(11) 0.0048(11) 0.0064(9) 0.0008(10)
C15 0.0456(11) 0.0406(11) 0.0445(12) 0.0021(10) 0.0068(9) -0.0007(9)
C16 0.0439(11) 0.0405(12) 0.0415(11) -0.0031(9) 0.0081(9) 0.0016(9)
N1A 0.0532(11) 0.0447(11) 0.0408(10) 0.0035(9) 0.0128(8) 0.0032(9)
N2A 0.0453(10) 0.0466(12) 0.0406(10) 0.0033(9) 0.0083(8) 0.0014(8)
N3A 0.0518(11) 0.0496(11) 0.0437(10) 0.0050(9) 0.0114(8) 0.0004(9)
N4A 0.0513(10) 0.0500(12) 0.0428(10) 0.0055(9) 0.0102(8) 0.0018(9)
N5A 0.0471(10) 0.0465(11) 0.0414(10) 0.0034(9) 0.0090(8) 0.0018(8)
C1A 0.0479(12) 0.0451(12) 0.0440(11) 0.0001(10) 0.0087(9) 0.0042(10)
C2A 0.0483(12) 0.0465(13) 0.0491(12) 0.0060(11) 0.0068(10) -0.0004(10)
C3A 0.0410(11) 0.0537(14) 0.0448(12) 0.0037(10) 0.0086(9) -0.0024(10)
C4A 0.0425(11) 0.0522(14) 0.0448(11) -0.0022(10) 0.0066(9) 0.0007(11)
C5A 0.0442(11) 0.0431(13) 0.0449(11) -0.0010(9) 0.0062(9) -0.0001(10)
C6A 0.0417(10) 0.0476(12) 0.0407(11) 0.0013(10) 0.0041(9) 0.0009(10)
C7A 0.0435(11) 0.0433(12) 0.0429(11) -0.0009(10) 0.0058(9) -0.0017(9)
C8A 0.0494(11) 0.0435(13) 0.0422(12) 0.0031(10) 0.0086(9) -0.0002(9)
C9A 0.0468(11) 0.0441(13) 0.0426(11) 0.0010(10) 0.0089(9) 0.0013(10)
C10A 0.0488(11) 0.0433(12) 0.0426(12) 0.0062(10) 0.0099(9) 0.0009(10)
C11A 0.0539(13) 0.0469(13) 0.0482(13) 0.0008(11) 0.0110(10) 0.0030(10)
C12A 0.0533(13) 0.0503(14) 0.0578(14) 0.0013(12) 0.0018(11) -0.0025(12)
C13A 0.0658(15) 0.0560(15) 0.0433(12) 0.0136(13) 0.0033(11) -0.0002(11)
C14A 0.0652(15) 0.0591(15) 0.0444(12) 0.0069(14) 0.0132(11) 0.0086(12)
C15A 0.0514(12) 0.0529(14) 0.0484(13) 0.0023(12) 0.0114(10) 0.0032(11)
C16A 0.0421(11) 0.0437(13) 0.0409(11) -0.0006(10) 0.0055(9) 0.0002(10)

loop_
_atom_type_symbol
_atom_type_description
_atom_type_scat_dispersion_real
_atom_type_scat_dispersion_imag
_atom_type_scat_source
C C 0.0181 0.0091 'International Tables Vol C Tables 4.2.6.8 and 6.1.1.4'
H H 0.0000 0.0000 'International Tables Vol C Tables 4.2.6.8 and 6.1.1.4'
N N 0.0311 0.0180 'International Tables Vol C Tables 4.2.6.8 and 6.1.1.4'

loop_
_geom_angle_atom_site_label_1
_geom_angle_atom_site_label_2
_geom_angle_atom_site_label_3
_geom_angle
C7 N1 H1 123(2)
C16 N1 H1 117(3)
C16 N1 C7 118.1(2)
N3 N2 C9 124.36(19)
C16 N2 N3 108.4(2)
C16 N2 C9 126.9(2)
N4 N3 N2 106.25(19)
N3 N4 N5 111.4(2)
C16 N5 N4 104.9(2)
C2 C1 H1A 119.7
C2 C1 C6 120.7(2)
C6 C1 H1A 119.7
C1 C2 H2 119.7
C3 C2 C1 120.6(2)
C3 C2 H2 119.7
C2 C3 H3 120.2
C2 C3 C4 119.7(2)
C4 C3 H3 120.2
C3 C4 H4 120.0
C3 C4 C5 120.0(3)
C5 C4 H4 120.0
C4 C5 H5 119.7
C4 C5 C6 120.7(3)
C6 C5 H5 119.7
C1 C6 C5 118.4(2)
C1 C6 C7 120.6(2)
C5 C6 C7 120.9(2)
N1 C7 C6 115.5(2)
C8 C7 N1 120.8(2)
C8 C7 C6 123.7(2)
C7 C8 H8 117.6
C7 C8 C9 124.8(2)
C9 C8 H8 117.6
N2 C9 C8 105.94(18)
N2 C9 H9 107.8
N2 C9 C10 109.68(18)
C8 C9 H9 107.8
C10 C9 C8 117.5(2)
C10 C9 H9 107.8
C11 C10 C9 122.1(2)
C11 C10 C15 119.4(2)
C15 C10 C9 118.4(2)
C10 C11 H11 119.9
C12 C11 C10 120.2(2)
C12 C11 H11 119.9
C11 C12 H12 120.0
C11 C12 C13 120.0(2)
C13 C12 H12 120.0
C12 C13 H13 120.0
C14 C13 C12 120.1(2)
C14 C13 H13 120.0
C13 C14 H14 120.1
C13 C14 C15 119.9(2)
C15 C14 H14 120.1
C10 C15 H15 119.8
C14 C15 C10 120.5(2)
C14 C15 H15 119.8
N2 C16 N1 121.9(2)
N5 C16 N1 129.1(2)
N5 C16 N2 109.0(2)
C7A N1A H1AA 123(3)
C16A N1A H1AA 118(3)
C16A N1A C7A 118.5(2)
N3A N2A C9A 124.9(2)
C16A N2A N3A 108.1(2)
C16A N2A C9A 126.6(2)
N4A N3A N2A 106.32(19)
N3A N4A N5A 111.6(2)
C16A N5A N4A 104.9(2)
C2A C1A H1AB 119.7
C2A C1A C6A 120.5(2)
C6A C1A H1AB 119.7
C1A C2A H2A 119.6
C1A C2A C3A 120.8(2)
C3A C2A H2A 119.6
C2A C3A H3A 120.5
C4A C3A C2A 119.0(2)
C4A C3A H3A 120.5
C3A C4A H4A 119.7
C5A C4A C3A 120.6(2)
C5A C4A H4A 119.7
C4A C5A H5A 119.9
C4A C5A C6A 120.3(2)
C6A C5A H5A 119.8
C1A C6A C5A 118.8(2)
C1A C6A C7A 119.7(2)
C5A C6A C7A 121.5(2)
N1A C7A C6A 116.1(2)
C8A C7A N1A 120.7(2)
C8A C7A C6A 123.2(2)
C7A C8A H8A 117.5
C7A C8A C9A 125.0(2)
C9A C8A H8A 117.5
N2A C9A C8A 106.3(2)
N2A C9A H9A 108.7
N2A C9A C10A 110.8(2)
C8A C9A H9A 108.7
C8A C9A C10A 113.40(19)
C10A C9A H9A 108.7
C11A C10A C9A 120.5(2)
C11A C10A C15A 120.0(2)
C15A C10A C9A 119.5(2)
C10A C11A H11A 120.0
C10A C11A C12A 120.1(2)
C12A C11A H11A 120.0
C11A C12A H12A 120.2
C13A C12A C11A 119.7(3)
C13A C12A H12A 120.2
C12A C13A H13A 120.0
C14A C13A C12A 120.1(2)
C14A C13A H13A 120.0
C13A C14A H14A 119.7
C13A C14A C15A 120.6(3)
C15A C14A H14A 119.7
C10A C15A C14A 119.6(2)
C10A C15A H15A 120.2
C14A C15A H15A 120.2
N2A C16A N1A 121.6(2)
N5A C16A N1A 129.3(2)
N5A C16A N2A 109.1(2)

loop_
_geom_bond_atom_site_label_1
_geom_bond_atom_site_label_2
_geom_bond_distance
N1 H1 0.84(4)
N1 C7 1.414(3)
N1 C16 1.346(3)
N2 N3 1.357(3)
N2 C9 1.473(3)
N2 C16 1.336(3)
N3 N4 1.287(3)
N4 N5 1.371(3)
N5 C16 1.326(3)
C1 H1A 0.9500
C1 C2 1.382(4)
C1 C6 1.396(4)
C2 H2 0.9500
C2 C3 1.382(4)
C3 H3 0.9500
C3 C4 1.385(4)
C4 H4 0.9500
C4 C5 1.392(4)
C5 H5 0.9500
C5 C6 1.396(4)
C6 C7 1.485(3)
C7 C8 1.341(4)
C8 H8 0.9500
C8 C9 1.516(3)
C9 H9 1.0000
C9 C10 1.515(3)
C10 C11 1.391(4)
C10 C15 1.392(3)
C11 H11 0.9500
C11 C12 1.387(3)
C12 H12 0.9500
C12 C13 1.391(4)
C13 H13 0.9500
C13 C14 1.384(4)
C14 H14 0.9500
C14 C15 1.386(4)
C15 H15 0.9500
N1A H1AA 0.84(4)
N1A C7A 1.399(4)
N1A C16A 1.351(3)
N2A N3A 1.356(3)
N2A C9A 1.473(3)
N2A C16A 1.338(3)
N3A N4A 1.285(3)
N4A N5A 1.367(3)
N5A C16A 1.326(4)
C1A H1AB 0.9500
C1A C2A 1.377(4)
C1A C6A 1.401(4)
C2A H2A 0.9500
C2A C3A 1.394(4)
C3A H3A 0.9500
C3A C4A 1.392(4)
C4A H4A 0.9500
C4A C5A 1.387(4)
C5A H5A 0.9500
C5A C6A 1.401(3)
C6A C7A 1.480(3)
C7A C8A 1.345(4)
C8A H8A 0.9500
C8A C9A 1.510(3)
C9A H9A 1.0000
C9A C10A 1.524(3)
C10A C11A 1.388(4)
C10A C15A 1.390(3)
C11A H11A 0.9500
C11A C12A 1.396(4)
C12A H12A 0.9500
C12A C13A 1.392(4)
C13A H13A 0.9500
C13A C14A 1.374(5)
C14A H14A 0.9500
C14A C15A 1.394(4)
C15A H15A 0.9500

loop_
_geom_hbond_atom_site_label_D
_geom_hbond_atom_site_label_H
_geom_hbond_atom_site_label_A
_geom_hbond_distance_DH
_geom_hbond_distance_HA
_geom_hbond_distance_DA
_geom_hbond_angle_DHA
N1 H1 N5A 0.84(4) 2.16(4) 2.952(3) 157(3)
N1A H1AA N5 0.84(4) 2.10(4) 2.912(3) 163(4)

loop_
_geom_torsion_atom_site_label_1
_geom_torsion_atom_site_label_2
_geom_torsion_atom_site_label_3
_geom_torsion_atom_site_label_4
_geom_torsion
N1 C7 C8 C9 8.3(4)
N2 N3 N4 N5 0.1(3)
N2 C9 C10 C11 -72.2(3)
N2 C9 C10 C15 103.6(2)
N3 N2 C9 C8 -174.5(2)
N3 N2 C9 C10 -46.7(3)
N3 N2 C16 N1 -179.7(2)
N3 N2 C16 N5 1.4(3)
N3 N4 N5 C16 0.7(3)
N4 N5 C16 N1 179.9(2)
N4 N5 C16 N2 -1.3(3)
C1 C2 C3 C4 0.3(4)
C1 C6 C7 N1 151.9(2)
C1 C6 C7 C8 -30.0(4)
C2 C1 C6 C5 -0.3(4)
C2 C1 C6 C7 176.9(2)
C2 C3 C4 C5 -0.6(4)
C3 C4 C5 C6 0.5(4)
C4 C5 C6 C1 -0.1(4)
C4 C5 C6 C7 -177.2(2)
C5 C6 C7 N1 -31.0(3)
C5 C6 C7 C8 147.1(3)
C6 C1 C2 C3 0.2(4)
C6 C7 C8 C9 -169.7(2)
C7 N1 C16 N2 -2.1(3)
C7 N1 C16 N5 176.6(2)
C7 C8 C9 N2 -14.0(3)
C7 C8 C9 C10 -137.0(3)
C8 C9 C10 C11 48.8(3)
C8 C9 C10 C15 -135.3(2)
C9 N2 N3 N4 -174.4(2)
C9 N2 C16 N1 -6.4(4)
C9 N2 C16 N5 174.7(2)
C9 C10 C11 C12 175.2(2)
C9 C10 C15 C14 -176.1(2)
C10 C11 C12 C13 1.2(4)
C11 C10 C15 C14 -0.2(4)
C11 C12 C13 C14 -1.0(4)
C12 C13 C14 C15 0.3(4)
C13 C14 C15 C10 0.3(4)
C15 C10 C11 C12 -0.6(3)
C16 N1 C7 C6 179.1(2)
C16 N1 C7 C8 1.0(3)
C16 N2 N3 N4 -0.9(3)
C16 N2 C9 C8 13.2(3)
C16 N2 C9 C10 141.0(2)
N1A C7A C8A C9A 4.0(4)
N2A N3A N4A N5A 0.3(3)
N2A C9A C10A C11A -69.2(3)
N2A C9A C10A C15A 111.3(3)
N3A N2A C9A C8A -175.8(2)
N3A N2A C9A C10A -52.2(3)
N3A N2A C16A N1A -178.4(2)
N3A N2A C16A N5A 0.6(3)
N3A N4A N5A C16A 0.0(3)
N4A N5A C16A N1A 178.5(2)
N4A N5A C16A N2A -0.4(3)
C1A C2A C3A C4A 0.2(4)
C1A C6A C7A N1A -149.0(2)
C1A C6A C7A C8A 29.2(4)
C2A C1A C6A C5A -0.4(4)
C2A C1A C6A C7A 178.3(2)
C2A C3A C4A C5A -0.5(4)
C3A C4A C5A C6A 0.3(4)
C4A C5A C6A C1A 0.1(4)
C4A C5A C6A C7A -178.5(2)
C5A C6A C7A N1A 29.6(3)
C5A C6A C7A C8A -152.2(2)
C6A C1A C2A C3A 0.2(4)
C6A C7A C8A C9A -174.1(2)
C7A N1A C16A N2A -4.6(3)
C7A N1A C16A N5A 176.6(2)
C7A C8A C9A N2A -10.7(3)
C7A C8A C9A C10A -132.7(3)
C8A C9A C10A C11A 50.3(3)
C8A C9A C10A C15A -129.2(2)
C9A N2A N3A N4A -174.9(2)
C9A N2A C16A N1A -4.2(4)
C9A N2A C16A N5A 174.8(2)
C9A C10A C11A C12A -179.6(2)
C9A C10A C15A C14A -179.9(3)
C10A C11A C12A C13A -0.3(4)
C11A C10A C15A C14A 0.6(4)
C11A C12A C13A C14A 0.4(4)
C12A C13A C14A C15A 0.0(5)
C13A C14A C15A C10A -0.5(4)
C15A C10A C11A C12A -0.2(4)
C16A N1A C7A C6A -177.2(2)
C16A N1A C7A C8A 4.5(3)
C16A N2A N3A N4A -0.5(3)
C16A N2A C9A C8A 10.9(3)
C16A N2A C9A C10A 134.5(2)
